data_7051704
loop_
_publ_author_name
'Hernandez-Molina, Maria'
'Long, J\'er\^ome'
'Chamoreau, Lise-Marie'
'Cantin, Jean-Louis'
'von Bardeleben, J\"urgen'
'Marvaud, Val\'erie'

_publ_section_title
;
 Hexacyanidometalate molecular chemistry: di-, tri-, tetra-, penta-
 (cis/trans) and hepta-nuclear chromium--copper and cobalt--copper
 complexes
;
_journal_issue 6
_journal_name_full 'New Journal of Chemistry'
_journal_page_first 1301
_journal_paper_doi 10.1039/b902889g
_journal_volume 33
_journal_year 2009
_chemical_formula_moiety '(C52 H120 Co2 Cu5 N32)4+, 4 (Cl O4)-,4 (H2 O)'
_chemical_formula_sum 'C52 H128 Cl4 Co2 Cu5 N32 O20'
_chemical_formula_weight 2099.22
_chemical_name_systematic
;
?
;
_space_group_IT_number 15
_symmetry_cell_setting monoclinic
_symmetry_Int_Tables_number 15
_symmetry_space_group_name_Hall '-C 2yc'
_symmetry_space_group_name_H-M 'C 1 2/c 1'
_atom_sites_solution_hydrogens geom
_atom_sites_solution_primary direct
_atom_sites_solution_secondary difmap
_audit_creation_method SHELXL-97
_cell_angle_alpha 90.00
_cell_angle_beta 97.020(9)
_cell_angle_gamma 90.00
_cell_formula_units_Z 4
_cell_length_a 27.223(6)
_cell_length_b 12.263(2)
_cell_length_c 28.284(4)
_cell_measurement_reflns_used 241
_cell_measurement_temperature 200(2)
_cell_measurement_theta_max 22.1
_cell_measurement_theta_min 3.5
_cell_volume 9371(3)
_computing_cell_refinement 'Dirax/lsq (Duisenberg & Schreurs, 1989-2000)'
_computing_data_collection 'Collect (Nonius BV, 1997-2000)'
_computing_data_reduction 'EvalCCD (Duisenberg & Schreurs 1990-2000)'
_computing_molecular_graphics 'DIAMOND (Brandenburg, 1999)'
_computing_publication_material 'SHELXL-97 (Sheldrick, 1997)'
_computing_structure_refinement 'SHELXL-97 (Sheldrick, 1997)'
_computing_structure_solution 'SIR92 (Giacovazzo et al, 1993)'
_diffrn_ambient_temperature 200(2)
_diffrn_detector_area_resol_mean 9
_diffrn_measured_fraction_theta_full 0.994
_diffrn_measured_fraction_theta_max 0.994
_diffrn_measurement_device_type KappaCCD
_diffrn_measurement_method 'CCD rotation images, thick slices'
_diffrn_radiation_monochromator graphite
_diffrn_radiation_source 'fine-focus sealed tube'
_diffrn_radiation_type MoK\a
_diffrn_radiation_wavelength 0.71073
_diffrn_reflns_av_R_equivalents 0.0620
_diffrn_reflns_av_sigmaI/netI 0.0580
_diffrn_reflns_limit_h_max 38
_diffrn_reflns_limit_h_min -38
_diffrn_reflns_limit_k_max 17
_diffrn_reflns_limit_k_min -17
_diffrn_reflns_limit_l_max 39
_diffrn_reflns_limit_l_min -30
_diffrn_reflns_number 69094
_diffrn_reflns_theta_full 30.01
_diffrn_reflns_theta_max 30.01
_diffrn_reflns_theta_min 1.82
_diffrn_standards_decay_% 0
_diffrn_standards_number 0
_exptl_absorpt_coefficient_mu 1.647
_exptl_absorpt_correction_T_max 0.781
_exptl_absorpt_correction_T_min 0.543
_exptl_absorpt_correction_type multi-scan
_exptl_absorpt_process_details
;
R.H. Blessing, Acta Cryst. (1995), A51, 33-38
;
_exptl_crystal_colour 'dark blue'
_exptl_crystal_density_diffrn 1.488
_exptl_crystal_density_method 'not measured'
_exptl_crystal_description block
_exptl_crystal_F_000 4364
_exptl_crystal_size_max 0.22
_exptl_crystal_size_mid 0.22
_exptl_crystal_size_min 0.15
_refine_diff_density_max 1.724
_refine_diff_density_min -1.137
_refine_diff_density_rms 0.139
_refine_ls_extinction_coef 0.00037(7)
_refine_ls_extinction_expression Fc^*^=kFc[1+0.001xFc^2^\l^3^/sin(2\q)]^-1/4^
_refine_ls_extinction_method SHELXL
_refine_ls_goodness_of_fit_ref 1.036
_refine_ls_hydrogen_treatment constr
_refine_ls_matrix_type full
_refine_ls_number_parameters 575
_refine_ls_number_reflns 13591
_refine_ls_number_restraints 3
_refine_ls_restrained_S_all 1.040
_refine_ls_R_factor_all 0.1136
_refine_ls_R_factor_gt 0.0644
_refine_ls_shift/su_max 0.001
_refine_ls_shift/su_mean 0.000
_refine_ls_structure_factor_coef Fsqd
_refine_ls_weighting_details 'calc w=1/[\s^2^(Fo^2^)+(0.1057P)^2^+32.6718P] where P=(Fo^2^+2Fc^2^)/3'
_refine_ls_weighting_scheme calc
_refine_ls_wR_factor_gt 0.1730
_refine_ls_wR_factor_ref 0.2039
_reflns_number_gt 8493
_reflns_number_total 13591
_reflns_threshold_expression >2sigma(I)
_cod_data_source_file b902889g.txt
_cod_data_source_block jl777c1
_cod_original_sg_symbol_H-M 'C 2/c '
_cod_database_code 7051704

loop_
_symmetry_equiv_pos_as_xyz
'x, y, z'
'-x, y, -z+1/2'
'x+1/2, y+1/2, z'
'-x+1/2, y+1/2, -z+1/2'
'-x, -y, -z'
'x, -y, z-1/2'
'-x+1/2, -y+1/2, -z'
'x+1/2, -y+1/2, z-1/2'

loop_
_atom_site_label
_atom_site_type_symbol
_atom_site_fract_x
_atom_site_fract_y
_atom_site_fract_z
_atom_site_U_iso_or_equiv
_atom_site_adp_type
_atom_site_occupancy
_atom_site_symmetry_multiplicity
_atom_site_calc_flag
_atom_site_refinement_flags
_atom_site_disorder_assembly
_atom_site_disorder_group
Co1 Co 0.328752(18) 0.28755(4) 0.172865(17) 0.02156(13) Uani 1 1 d . . .
Cu1 Cu 0.2500 0.2500 0.0000 0.03178(18) Uani 1 2 d S . .
Cu2 Cu 0.489539(19) 0.24259(5) 0.115630(18) 0.03448(15) Uani 1 1 d . D .
Cu3 Cu 0.208823(19) 0.19800(4) 0.289772(18) 0.03141(14) Uani 1 1 d . B .
N1 N 0.24687(16) 0.2965(4) 0.08812(15) 0.0485(10) Uani 1 1 d . . .
N2 N 0.40481(13) 0.2474(3) 0.10366(13) 0.0360(8) Uani 1 1 d . . .
N3 N 0.25567(14) 0.3220(3) 0.24602(13) 0.0353(8) Uani 1 1 d . . .
N4 N 0.34463(17) 0.5328(3) 0.16026(15) 0.0495(10) Uani 1 1 d . . .
N5 N 0.41227(15) 0.2778(4) 0.25561(14) 0.0462(10) Uani 1 1 d . . .
N6 N 0.31027(17) 0.0422(3) 0.18204(16) 0.0479(10) Uani 1 1 d . . .
C1 C 0.27692(15) 0.2935(3) 0.12105(14) 0.0294(8) Uani 1 1 d . . .
C2 C 0.37529(14) 0.2620(3) 0.12912(13) 0.0265(8) Uani 1 1 d . . .
C3 C 0.28326(14) 0.3116(3) 0.21773(14) 0.0264(8) Uani 1 1 d . . .
C4 C 0.33892(15) 0.4408(3) 0.16541(14) 0.0297(8) Uani 1 1 d . . .
C5 C 0.38095(15) 0.2817(3) 0.22521(14) 0.0297(8) Uani 1 1 d . . .
C6 C 0.31833(15) 0.1346(3) 0.17835(14) 0.0301(8) Uani 1 1 d . . .
N11 N 0.31928(15) 0.1920(3) 0.00982(14) 0.0429(9) Uani 1 1 d . . .
H11A H 0.3334 0.2003 -0.0171 0.051 Uiso 1 1 calc R . .
H11B H 0.3372 0.2302 0.0330 0.051 Uiso 1 1 calc R . .
N12 N 0.22860(15) 0.0850(3) 0.01047(13) 0.0400(9) Uani 1 1 d . . .
C11 C 0.3196(2) 0.0740(5) 0.0232(2) 0.0682(18) Uani 1 1 d . . .
H11C H 0.3221 0.0668 0.0575 0.082 Uiso 1 1 calc R . .
H11D H 0.3480 0.0383 0.0124 0.082 Uiso 1 1 calc R . .
C12 C 0.2725(3) 0.0208(5) 0.0004(2) 0.0665(17) Uani 1 1 d . . .
H12A H 0.2730 0.0159 -0.0338 0.080 Uiso 1 1 calc R . .
H12B H 0.2702 -0.0526 0.0127 0.080 Uiso 1 1 calc R . .
C13 C 0.1848(3) 0.0469(5) -0.0237(2) 0.0701(19) Uani 1 1 d . . .
H13A H 0.1899 0.0656 -0.0557 0.105 Uiso 1 1 calc R . .
H13B H 0.1552 0.0816 -0.0159 0.105 Uiso 1 1 calc R . .
H13C H 0.1814 -0.0308 -0.0212 0.105 Uiso 1 1 calc R . .
C14 C 0.2144(3) 0.0633(6) 0.0585(2) 0.081(2) Uani 1 1 d . . .
H14A H 0.2003 -0.0083 0.0592 0.121 Uiso 1 1 calc R . .
H14B H 0.1906 0.1165 0.0658 0.121 Uiso 1 1 calc R . .
H14C H 0.2433 0.0676 0.0816 0.121 Uiso 1 1 calc R . .
N21 N 0.15891(16) 0.3116(4) 0.30117(18) 0.0528(11) Uani 1 1 d . B .
H21A H 0.1427 0.2909 0.3256 0.063 Uiso 1 1 calc R . .
H21B H 0.1745 0.3749 0.3092 0.063 Uiso 1 1 calc R . .
N22 N 0.16020(18) 0.1670(4) 0.22599(17) 0.0584(13) Uani 1 1 d D . .
N23 N 0.25699(16) 0.0777(3) 0.27945(15) 0.0492(10) Uani 1 1 d . . .
H23A H 0.2419 0.0125 0.2803 0.059 Uiso 1 1 calc R B .
H23B H 0.2676 0.0854 0.2507 0.059 Uiso 1 1 calc R . .
N24 N 0.25314(17) 0.2188(4) 0.35593(16) 0.0498(10) Uani 1 1 d . . .
C21 C 0.1221(3) 0.3288(6) 0.2572(3) 0.085(2) Uani 1 1 d D . .
H21C H 0.0908 0.2954 0.2622 0.102 Uiso 0.50 1 calc PR A 1
H21D H 0.1164 0.4064 0.2526 0.102 Uiso 0.50 1 calc PR A 1
H21E H 0.1348 0.3782 0.2348 0.102 Uiso 0.50 1 d PR A 2
H21F H 0.0907 0.3560 0.2652 0.102 Uiso 0.50 1 d PR A 2
C22A C 0.1382(4) 0.2845(8) 0.2157(3) 0.044(2) Uani 0.50 1 d PD B 1
H22A H 0.1633 0.3314 0.2049 0.052 Uiso 0.50 1 calc PR B 1
H22B H 0.1106 0.2808 0.1906 0.052 Uiso 0.50 1 calc PR B 1
C23A C 0.1171(5) 0.0988(12) 0.2345(4) 0.073(3) Uani 0.50 1 d P B 1
H23C H 0.0973 0.1372 0.2549 0.109 Uiso 0.50 1 calc PR B 1
H23D H 0.1285 0.0316 0.2494 0.109 Uiso 0.50 1 calc PR B 1
H23E H 0.0975 0.0834 0.2047 0.109 Uiso 0.50 1 calc PR B 1
C24A C 0.1802(13) 0.121(3) 0.1873(12) 0.095(10) Uani 0.50 1 d P B 1
H24A H 0.1971 0.0543 0.1973 0.143 Uiso 0.50 1 calc PR B 1
H24B H 0.2031 0.1709 0.1759 0.143 Uiso 0.50 1 calc PR B 1
H24C H 0.1541 0.1052 0.1623 0.143 Uiso 0.50 1 calc PR B 1
C22B C 0.1175(7) 0.2083(15) 0.2373(7) 0.107(7) Uani 0.50 1 d PD B 2
H22C H 0.1053 0.1618 0.2611 0.128 Uiso 0.50 1 calc PR B 2
H22D H 0.0932 0.2071 0.2092 0.128 Uiso 0.50 1 calc PR B 2
C23B C 0.1588(6) 0.0378(11) 0.2147(5) 0.073(3) Uani 0.50 1 d P B 2
H23F H 0.1454 -0.0004 0.2399 0.109 Uiso 0.50 1 calc PR B 2
H23G H 0.1918 0.0123 0.2124 0.109 Uiso 0.50 1 calc PR B 2
H23H H 0.1384 0.0247 0.1851 0.109 Uiso 0.50 1 calc PR B 2
C24B C 0.1826(13) 0.179(3) 0.1821(12) 0.095(10) Uani 0.50 1 d P B 2
H24D H 0.1612 0.1473 0.1562 0.143 Uiso 0.50 1 calc PR B 2
H24E H 0.2140 0.1420 0.1854 0.143 Uiso 0.50 1 calc PR B 2
H24F H 0.1874 0.2547 0.1759 0.143 Uiso 0.50 1 calc PR B 2
C25 C 0.3002(2) 0.0828(5) 0.3178(2) 0.0652(16) Uani 1 1 d . B .
H25A H 0.3160 0.0120 0.3219 0.078 Uiso 1 1 calc R . .
H25B H 0.3245 0.1350 0.3093 0.078 Uiso 1 1 calc R . .
C26 C 0.2813(2) 0.1167(5) 0.3624(2) 0.0600(15) Uani 1 1 d . B .
H26A H 0.2602 0.0597 0.3725 0.072 Uiso 1 1 calc R . .
H26B H 0.3089 0.1265 0.3871 0.072 Uiso 1 1 calc R . .
C27 C 0.2876(2) 0.3136(5) 0.3558(2) 0.0661(17) Uani 1 1 d . B .
H27A H 0.3088 0.3162 0.3855 0.099 Uiso 1 1 calc R . .
H27B H 0.2688 0.3799 0.3516 0.099 Uiso 1 1 calc R . .
H27C H 0.3074 0.3056 0.3301 0.099 Uiso 1 1 calc R . .
C28 C 0.2247(2) 0.2366(6) 0.3968(2) 0.0642(17) Uani 1 1 d . B .
H28A H 0.2032 0.1755 0.3997 0.096 Uiso 1 1 calc R . .
H28B H 0.2052 0.3018 0.3916 0.096 Uiso 1 1 calc R . .
H28C H 0.2472 0.2441 0.4255 0.096 Uiso 1 1 calc R . .
N31 N 0.49438(18) 0.1673(5) 0.05275(15) 0.0599(13) Uani 1 1 d . . .
H31A H 0.4693 0.1898 0.0312 0.072 Uiso 1 1 calc R . .
H31B H 0.5230 0.1865 0.0420 0.072 Uiso 1 1 calc R . .
N32 N 0.49359(17) 0.0835(4) 0.14248(15) 0.0512(11) Uani 1 1 d . . .
N33 N 0.49340(14) 0.3129(3) 0.18092(13) 0.0408(9) Uani 1 1 d . D .
H33A H 0.4675 0.2912 0.1955 0.049 Uiso 1 1 calc R . .
H33B H 0.5213 0.2914 0.1989 0.049 Uiso 1 1 calc R . .
N34 N 0.50439(17) 0.3993(4) 0.09312(16) 0.0562(12) Uani 1 1 d . . .
C31 C 0.4924(3) 0.0469(6) 0.0570(2) 0.0711(18) Uani 1 1 d . . .
H31C H 0.5255 0.0170 0.0579 0.085 Uiso 1 1 calc R . .
H31D H 0.4722 0.0167 0.0296 0.085 Uiso 1 1 calc R . .
C32 C 0.4711(2) 0.0156(5) 0.1017(2) 0.0600(15) Uani 1 1 d . . .
H32A H 0.4355 0.0263 0.0972 0.072 Uiso 1 1 calc R . .
H32B H 0.4776 -0.0609 0.1086 0.072 Uiso 1 1 calc R . .
C33 C 0.5469(2) 0.0561(6) 0.1553(3) 0.081(2) Uani 1 1 d . . .
H33C H 0.5502 -0.0203 0.1624 0.121 Uiso 1 1 calc R . .
H33D H 0.5601 0.0976 0.1827 0.121 Uiso 1 1 calc R . .
H33E H 0.5648 0.0733 0.1291 0.121 Uiso 1 1 calc R . .
C34 C 0.4660(3) 0.0617(5) 0.1842(2) 0.0730(19) Uani 1 1 d . . .
H34A H 0.4323 0.0848 0.1768 0.109 Uiso 1 1 calc R . .
H34B H 0.4813 0.1013 0.2114 0.109 Uiso 1 1 calc R . .
H34C H 0.4669 -0.0149 0.1912 0.109 Uiso 1 1 calc R . .
C35 C 0.4930(2) 0.4337(5) 0.1767(2) 0.0598(15) Uani 1 1 d . . .
H35A H 0.4682 0.4635 0.1949 0.072 Uiso 0.50 1 calc PR C 1
H35B H 0.5250 0.4622 0.1900 0.072 Uiso 0.50 1 calc PR C 1
H35C H 0.5083 0.4660 0.2062 0.072 Uiso 0.50 1 d PR C 2
H35D H 0.4592 0.4597 0.1707 0.072 Uiso 0.50 1 d PR C 2
C36A C 0.4825(5) 0.4685(10) 0.1272(5) 0.061(3) Uani 0.50 1 d P D 1
H36A H 0.4946 0.5424 0.1246 0.073 Uiso 0.50 1 calc PR D 1
H36B H 0.4469 0.4700 0.1186 0.073 Uiso 0.50 1 calc PR D 1
C37A C 0.5602(6) 0.4089(15) 0.1005(8) 0.100(6) Uani 0.50 1 d P D 1
H37A H 0.5694 0.4845 0.1012 0.151 Uiso 0.50 1 calc PR D 1
H37B H 0.5737 0.3732 0.0748 0.151 Uiso 0.50 1 calc PR D 1
H37C H 0.5728 0.3750 0.1301 0.151 Uiso 0.50 1 calc PR D 1
C38A C 0.4850(10) 0.4190(16) 0.0446(6) 0.122(8) Uani 0.50 1 d P D 1
H38A H 0.4572 0.3719 0.0358 0.183 Uiso 0.50 1 calc PR D 1
H38B H 0.5102 0.4046 0.0244 0.183 Uiso 0.50 1 calc PR D 1
H38C H 0.4746 0.4936 0.0410 0.183 Uiso 0.50 1 calc PR D 1
C36B C 0.5207(5) 0.4665(11) 0.1368(4) 0.061(3) Uani 0.50 1 d P D 2
H36C H 0.5559 0.4564 0.1461 0.074 Uiso 0.50 1 calc PR D 2
H36D H 0.5149 0.5431 0.1296 0.074 Uiso 0.50 1 calc PR D 2
C37B C 0.5451(5) 0.4037(13) 0.0611(6) 0.071(4) Uani 0.50 1 d P D 2
H37D H 0.5533 0.4784 0.0556 0.106 Uiso 0.50 1 calc PR D 2
H37E H 0.5339 0.3692 0.0313 0.106 Uiso 0.50 1 calc PR D 2
H37F H 0.5738 0.3665 0.0762 0.106 Uiso 0.50 1 calc PR D 2
C38B C 0.4602(5) 0.4531(11) 0.0658(5) 0.064(3) Uani 0.50 1 d P D 2
H38D H 0.4332 0.4534 0.0847 0.095 Uiso 0.50 1 calc PR D 2
H38E H 0.4507 0.4136 0.0368 0.095 Uiso 0.50 1 calc PR D 2
H38F H 0.4684 0.5268 0.0583 0.095 Uiso 0.50 1 calc PR D 2
Cl1 Cl 0.62363(5) 0.22298(12) -0.00551(6) 0.0575(4) Uani 1 1 d . . .
O1 O 0.6213(3) 0.1585(6) -0.0483(2) 0.128(2) Uani 1 1 d . . .
O2 O 0.6009(3) 0.1669(7) 0.0287(3) 0.142(3) Uani 1 1 d . . .
O3 O 0.6000(3) 0.3229(5) -0.0196(3) 0.128(2) Uani 1 1 d . . .
O4 O 0.6730(2) 0.2406(6) 0.0080(3) 0.117(2) Uani 1 1 d . . .
Cl2 Cl 0.42667(6) 0.23767(13) -0.07061(5) 0.0576(4) Uani 1 1 d . . .
O5 O 0.4059(5) 0.1569(10) -0.0562(9) 0.371(13) Uani 1 1 d . . .
O6 O 0.4015(4) 0.3195(9) -0.0587(7) 0.294(10) Uani 1 1 d . . .
O7 O 0.4778(3) 0.2389(11) -0.0584(3) 0.212(6) Uani 1 1 d . . .
O8 O 0.4298(6) 0.2354(18) -0.1118(4) 0.358(13) Uani 1 1 d . . .
O1W O 0.08932(18) 0.2081(4) 0.36469(19) 0.0786(14) Uani 1 1 d . . .
O2W O -0.0008(3) 0.2520(8) 0.3141(6) 0.209(5) Uani 1 1 d . . .

loop_
_atom_site_aniso_label
_atom_site_aniso_U_11
_atom_site_aniso_U_22
_atom_site_aniso_U_33
_atom_site_aniso_U_23
_atom_site_aniso_U_13
_atom_site_aniso_U_12
Co1 0.0257(2) 0.0206(2) 0.0180(2) 0.00064(18) 0.00091(18) 0.00014(18)
Cu1 0.0379(4) 0.0232(3) 0.0309(4) 0.0018(3) -0.0092(3) 0.0007(3)
Cu2 0.0294(3) 0.0501(3) 0.0237(3) -0.0026(2) 0.00206(19) 0.0053(2)
Cu3 0.0352(3) 0.0252(3) 0.0317(3) -0.00604(19) -0.0046(2) 0.00148(19)
N1 0.044(2) 0.060(3) 0.038(2) 0.0100(19) -0.0098(17) -0.0058(19)
N2 0.0296(17) 0.048(2) 0.0302(18) -0.0021(16) 0.0047(14) 0.0042(16)
N3 0.0400(19) 0.0297(18) 0.038(2) -0.0022(15) 0.0119(16) -0.0010(15)
N4 0.068(3) 0.029(2) 0.049(2) 0.0072(17) -0.001(2) -0.0077(19)
N5 0.040(2) 0.061(3) 0.035(2) -0.0001(18) -0.0039(17) 0.0027(19)
N6 0.065(3) 0.0250(19) 0.056(3) 0.0022(17) 0.014(2) 0.0012(18)
C1 0.0319(19) 0.030(2) 0.0259(19) 0.0014(15) 0.0012(15) -0.0018(16)
C2 0.0288(18) 0.030(2) 0.0197(18) -0.0008(14) -0.0030(14) 0.0001(15)
C3 0.0332(19) 0.0170(17) 0.0287(19) 0.0023(14) 0.0023(15) -0.0025(14)
C4 0.034(2) 0.028(2) 0.027(2) 0.0018(15) 0.0029(15) 0.0004(16)
C5 0.033(2) 0.034(2) 0.0213(18) 0.0012(15) 0.0005(15) 0.0016(16)
C6 0.036(2) 0.026(2) 0.028(2) -0.0018(15) 0.0043(16) 0.0033(15)
N11 0.044(2) 0.046(2) 0.036(2) -0.0026(17) -0.0055(16) 0.0088(18)
N12 0.059(2) 0.0308(19) 0.0283(18) 0.0017(15) -0.0031(17) -0.0027(17)
C11 0.071(4) 0.043(3) 0.082(4) 0.000(3) -0.025(3) 0.019(3)
C12 0.087(4) 0.039(3) 0.068(4) -0.004(3) -0.015(3) 0.010(3)
C13 0.097(5) 0.053(4) 0.055(3) 0.007(3) -0.011(3) -0.034(3)
C14 0.146(7) 0.053(4) 0.045(3) 0.006(3) 0.018(4) -0.027(4)
N21 0.046(2) 0.043(2) 0.070(3) 0.003(2) 0.010(2) -0.0025(19)
N22 0.060(3) 0.060(3) 0.051(3) 0.014(2) -0.012(2) -0.020(2)
N23 0.064(3) 0.035(2) 0.051(2) -0.0035(18) 0.013(2) -0.0044(19)
N24 0.052(2) 0.049(3) 0.046(2) 0.0037(19) -0.0024(19) -0.011(2)
C21 0.058(4) 0.062(4) 0.126(7) 0.016(4) -0.027(4) 0.006(3)
C22A 0.039(5) 0.051(6) 0.038(5) 0.012(4) -0.009(4) 0.000(4)
C23A 0.085(7) 0.068(6) 0.056(5) -0.001(4) -0.027(5) -0.011(5)
C24A 0.066(5) 0.16(3) 0.057(8) -0.055(18) 0.003(5) -0.045(17)
C22B 0.133(16) 0.087(12) 0.115(14) 0.032(10) 0.075(13) 0.037(11)
C23B 0.085(7) 0.068(6) 0.056(5) -0.001(4) -0.027(5) -0.011(5)
C24B 0.066(5) 0.16(3) 0.057(8) -0.055(18) 0.003(5) -0.045(17)
C25 0.063(4) 0.054(4) 0.074(4) -0.011(3) -0.010(3) 0.017(3)
C26 0.051(3) 0.064(4) 0.064(4) -0.016(3) 0.000(3) -0.001(3)
C27 0.071(4) 0.052(4) 0.070(4) -0.004(3) -0.015(3) -0.015(3)
C28 0.071(4) 0.085(5) 0.035(3) -0.017(3) 0.003(3) -0.017(3)
N31 0.053(3) 0.096(4) 0.032(2) -0.007(2) 0.0119(19) 0.006(3)
N32 0.057(3) 0.052(3) 0.042(2) -0.0079(19) -0.0033(19) 0.015(2)
N33 0.0361(19) 0.054(3) 0.0304(19) -0.0059(17) -0.0024(15) -0.0035(17)
N34 0.059(3) 0.065(3) 0.048(3) 0.010(2) 0.017(2) -0.005(2)
C31 0.083(4) 0.076(5) 0.052(3) -0.028(3) 0.000(3) 0.006(4)
C32 0.064(4) 0.056(4) 0.058(3) -0.014(3) 0.000(3) 0.000(3)
C33 0.066(4) 0.066(4) 0.100(5) -0.020(4) -0.031(4) 0.026(3)
C34 0.113(6) 0.055(4) 0.052(4) 0.014(3) 0.015(3) 0.017(4)
C35 0.077(4) 0.047(3) 0.055(3) -0.010(3) 0.011(3) -0.005(3)
C36A 0.064(8) 0.046(6) 0.074(8) 0.005(6) 0.012(6) -0.004(6)
C37A 0.080(11) 0.095(13) 0.140(16) -0.020(12) 0.067(12) -0.028(9)
C38A 0.22(3) 0.090(14) 0.062(10) 0.047(9) 0.034(13) 0.033(15)
C36B 0.067(8) 0.062(8) 0.056(7) 0.003(6) 0.008(6) -0.011(6)
C37B 0.064(8) 0.082(10) 0.073(9) 0.015(8) 0.031(7) -0.005(7)
C38B 0.075(8) 0.054(8) 0.061(8) 0.017(6) 0.003(6) 0.003(6)
Cl1 0.0427(7) 0.0483(7) 0.0826(10) 0.0072(7) 0.0113(6) 0.0063(5)
O1 0.168(7) 0.108(5) 0.100(5) -0.017(4) -0.018(4) 0.012(5)
O2 0.121(5) 0.145(6) 0.178(7) 0.070(6) 0.092(5) 0.021(5)
O3 0.118(5) 0.071(4) 0.193(7) 0.024(4) 0.015(5) 0.045(4)
O4 0.068(4) 0.155(7) 0.122(5) 0.009(4) -0.017(3) -0.023(4)
Cl2 0.0659(8) 0.0641(9) 0.0427(7) 0.0054(6) 0.0053(6) 0.0174(7)
O5 0.233(13) 0.148(10) 0.79(4) 0.113(17) 0.31(2) 0.012(9)
O6 0.184(10) 0.130(8) 0.59(3) -0.172(13) 0.149(14) -0.014(7)
O7 0.079(5) 0.403(18) 0.152(8) 0.052(9) 0.006(5) 0.045(7)
O8 0.253(15) 0.73(4) 0.078(6) 0.042(11) -0.012(8) 0.121(18)
O1W 0.077(3) 0.070(3) 0.093(4) 0.001(3) 0.030(3) 0.009(2)
O2W 0.080(5) 0.168(9) 0.376(17) 0.008(9) 0.008(8) -0.001(5)

loop_
_atom_type_symbol
_atom_type_description
_atom_type_scat_dispersion_real
_atom_type_scat_dispersion_imag
_atom_type_scat_source
C C 0.0033 0.0016 'International Tables Vol C Tables 4.2.6.8 and 6.1.1.4'
H H 0.0000 0.0000 'International Tables Vol C Tables 4.2.6.8 and 6.1.1.4'
Co Co 0.3494 0.9721 'International Tables Vol C Tables 4.2.6.8 and 6.1.1.4'
Cu Cu 0.3201 1.2651 'International Tables Vol C Tables 4.2.6.8 and 6.1.1.4'
N N 0.0061 0.0033 'International Tables Vol C Tables 4.2.6.8 and 6.1.1.4'
O O 0.0106 0.0060 'International Tables Vol C Tables 4.2.6.8 and 6.1.1.4'
Cl Cl 0.1484 0.1585 'International Tables Vol C Tables 4.2.6.8 and 6.1.1.4'

loop_
_geom_angle_atom_site_label_1
_geom_angle_atom_site_label_2
_geom_angle_atom_site_label_3
_geom_angle
_geom_angle_site_symmetry_1
_geom_angle_site_symmetry_3
_geom_angle_publ_flag
C3 Co1 C2 178.67(16) . . ?
C3 Co1 C6 89.00(16) . . ?
C2 Co1 C6 90.49(17) . . ?
C3 Co1 C1 91.48(17) . . ?
C2 Co1 C1 89.74(17) . . ?
C6 Co1 C1 89.80(17) . . ?
C3 Co1 C4 92.07(16) . . ?
C2 Co1 C4 88.47(17) . . ?
C6 Co1 C4 178.36(17) . . ?
C1 Co1 C4 88.93(17) . . ?
C3 Co1 C5 88.41(17) . . ?
C2 Co1 C5 90.36(16) . . ?
C6 Co1 C5 90.22(17) . . ?
C1 Co1 C5 179.9(2) . . ?
C4 Co1 C5 91.05(17) . . ?
N11 Cu1 N11 180.0(2) 7 . ?
N11 Cu1 N12 95.02(17) 7 . ?
N11 Cu1 N12 84.98(17) . . ?
N11 Cu1 N12 84.98(17) 7 7 ?
N11 Cu1 N12 95.02(17) . 7 ?
N12 Cu1 N12 180.00(19) . 7 ?
N31 Cu2 N33 173.04(18) . . ?
N31 Cu2 N34 96.7(2) . . ?
N33 Cu2 N34 84.01(18) . . ?
N31 Cu2 N32 83.5(2) . . ?
N33 Cu2 N32 94.10(17) . . ?
N34 Cu2 N32 165.81(18) . . ?
N31 Cu2 N2 93.12(17) . . ?
N33 Cu2 N2 93.60(15) . . ?
N34 Cu2 N2 99.27(17) . . ?
N32 Cu2 N2 94.88(16) . . ?
N21 Cu3 N23 177.17(18) . . ?
N21 Cu3 N24 95.7(2) . . ?
N23 Cu3 N24 84.58(18) . . ?
N21 Cu3 N22 84.1(2) . . ?
N23 Cu3 N22 95.4(2) . . ?
N24 Cu3 N22 174.92(17) . . ?
N21 Cu3 N3 93.17(16) . . ?
N23 Cu3 N3 89.61(15) . . ?
N24 Cu3 N3 95.60(15) . . ?
N22 Cu3 N3 89.49(16) . . ?
C2 N2 Cu2 132.5(3) . . ?
C3 N3 Cu3 134.7(3) . . ?
N1 C1 Co1 177.0(4) . . ?
N2 C2 Co1 177.8(3) . . ?
N3 C3 Co1 177.2(4) . . ?
N4 C4 Co1 179.0(4) . . ?
N5 C5 Co1 178.9(4) . . ?
N6 C6 Co1 177.5(4) . . ?
C11 N11 Cu1 110.8(4) . . ?
C11 N11 H11A 109.5 . . ?
Cu1 N11 H11A 109.5 . . ?
C11 N11 H11B 109.5 . . ?
Cu1 N11 H11B 109.5 . . ?
H11A N11 H11B 108.1 . . ?
C14 N12 C12 112.7(5) . . ?
C14 N12 C13 104.9(5) . . ?
C12 N12 C13 107.6(4) . . ?
C14 N12 Cu1 113.8(3) . . ?
C12 N12 Cu1 103.7(3) . . ?
C13 N12 Cu1 114.3(3) . . ?
N11 C11 C12 109.3(4) . . ?
N11 C11 H11C 109.8 . . ?
C12 C11 H11C 109.8 . . ?
N11 C11 H11D 109.8 . . ?
C12 C11 H11D 109.8 . . ?
H11C C11 H11D 108.3 . . ?
N12 C12 C11 110.4(5) . . ?
N12 C12 H12A 109.6 . . ?
C11 C12 H12A 109.6 . . ?
N12 C12 H12B 109.6 . . ?
C11 C12 H12B 109.6 . . ?
H12A C12 H12B 108.1 . . ?
N12 C13 H13A 109.5 . . ?
N12 C13 H13B 109.5 . . ?
H13A C13 H13B 109.5 . . ?
N12 C13 H13C 109.5 . . ?
H13A C13 H13C 109.5 . . ?
H13B C13 H13C 109.5 . . ?
N12 C14 H14A 109.5 . . ?
N12 C14 H14B 109.5 . . ?
H14A C14 H14B 109.5 . . ?
N12 C14 H14C 109.5 . . ?
H14A C14 H14C 109.5 . . ?
H14B C14 H14C 109.5 . . ?
C21 N21 Cu3 111.1(4) . . ?
C21 N21 H21A 109.4 . . ?
Cu3 N21 H21A 109.4 . . ?
C21 N21 H21B 109.4 . . ?
Cu3 N21 H21B 109.4 . . ?
H21A N21 H21B 108.0 . . ?
C22B N22 C24A 140.4(19) . . ?
C22B N22 C24B 129(2) . . ?
C24A N22 C24B 30(2) . . ?
C22B N22 C23A 56.5(10) . . ?
C24A N22 C23A 106.8(10) . . ?
C24B N22 C23A 128.0(10) . . ?
C22B N22 C22A 51.6(8) . . ?
C24A N22 C22A 113.7(17) . . ?
C24B N22 C22A 86.6(17) . . ?
C23A N22 C22A 104.8(8) . . ?
C22B N22 C23B 114.7(11) . . ?
C24A N22 C23B 56.6(13) . . ?
C24B N22 C23B 86.0(13) . . ?
C23A N22 C23B 58.7(8) . . ?
C22A N22 C23B 149.6(6) . . ?
C22B N22 Cu3 101.3(11) . . ?
C24A N22 Cu3 118.1(15) . . ?
C24B N22 Cu3 114.9(12) . . ?
C23A N22 Cu3 112.6(5) . . ?
C22A N22 Cu3 100.1(4) . . ?
C23B N22 Cu3 109.8(5) . . ?
C25 N23 Cu3 109.3(3) . . ?
C25 N23 H23A 109.8 . . ?
Cu3 N23 H23A 109.8 . . ?
C25 N23 H23B 109.8 . . ?
Cu3 N23 H23B 109.8 . . ?
H23A N23 H23B 108.3 . . ?
C26 N24 C28 110.1(5) . . ?
C26 N24 C27 110.1(5) . . ?
C28 N24 C27 106.0(5) . . ?
C26 N24 Cu3 103.9(3) . . ?
C28 N24 Cu3 114.3(3) . . ?
C27 N24 Cu3 112.4(4) . . ?
C22A C21 N21 112.8(6) . . ?
C22A C21 C22B 50.5(7) . . ?
N21 C21 C22B 100.3(9) . . ?
C22A C21 H21C 109.0 . . ?
N21 C21 H21C 109.0 . . ?
C22B C21 H21C 67.9 . . ?
C22A C21 H21D 109.0 . . ?
N21 C21 H21D 109.0 . . ?
C22B C21 H21D 149.8 . . ?
H21C C21 H21D 107.8 . . ?
C22A C21 H21E 61.6 . . ?
N21 C21 H21E 111.7 . . ?
C22B C21 H21E 111.7 . . ?
H21C C21 H21E 138.4 . . ?
H21D C21 H21E 50.5 . . ?
C22A C21 H21F 134.4 . . ?
N21 C21 H21F 111.7 . . ?
C22B C21 H21F 111.7 . . ?
H21C C21 H21F 45.4 . . ?
H21D C21 H21F 64.1 . . ?
H21E C21 H21F 109.5 . . ?
C21 C22A N22 110.4(7) . . ?
C21 C22A H21E 41.9 . . ?
N22 C22A H21E 142.2 . . ?
C21 C22A H22A 109.6 . . ?
N22 C22A H22A 109.6 . . ?
H21E C22A H22A 72.0 . . ?
C21 C22A H22B 109.6 . . ?
N22 C22A H22B 109.6 . . ?
H21E C22A H22B 105.2 . . ?
H22A C22A H22B 108.1 . . ?
N22 C23A H23C 109.5 . . ?
N22 C23A H23D 109.5 . . ?
H23C C23A H23D 109.5 . . ?
N22 C23A H23E 109.5 . . ?
H23C C23A H23E 109.5 . . ?
H23D C23A H23E 109.5 . . ?
N22 C24A H24A 109.5 . . ?
N22 C24A H24B 109.5 . . ?
N22 C24A H24C 109.5 . . ?
N22 C22B C21 113.8(15) . . ?
N22 C22B H22C 108.8 . . ?
C21 C22B H22C 108.8 . . ?
N22 C22B H22D 108.8 . . ?
C21 C22B H22D 108.8 . . ?
H22C C22B H22D 107.7 . . ?
N22 C23B H23F 109.5 . . ?
N22 C23B H23G 109.5 . . ?
H23F C23B H23G 109.5 . . ?
N22 C23B H23H 109.5 . . ?
H23F C23B H23H 109.5 . . ?
H23G C23B H23H 109.5 . . ?
N22 C24B H24D 109.5 . . ?
N22 C24B H24E 109.5 . . ?
H24D C24B H24E 109.5 . . ?
N22 C24B H24F 109.5 . . ?
H24D C24B H24F 109.5 . . ?
H24E C24B H24F 109.5 . . ?
C26 C25 N23 107.7(5) . . ?
C26 C25 H25A 110.2 . . ?
N23 C25 H25A 110.2 . . ?
C26 C25 H25B 110.2 . . ?
N23 C25 H25B 110.2 . . ?
H25A C25 H25B 108.5 . . ?
N24 C26 C25 111.4(5) . . ?
N24 C26 H26A 109.3 . . ?
C25 C26 H26A 109.3 . . ?
N24 C26 H26B 109.3 . . ?
C25 C26 H26B 109.3 . . ?
H26A C26 H26B 108.0 . . ?
N24 C27 H27A 109.5 . . ?
N24 C27 H27B 109.5 . . ?
H27A C27 H27B 109.5 . . ?
N24 C27 H27C 109.5 . . ?
H27A C27 H27C 109.5 . . ?
H27B C27 H27C 109.5 . . ?
N24 C28 H28A 109.5 . . ?
N24 C28 H28B 109.5 . . ?
H28A C28 H28B 109.5 . . ?
N24 C28 H28C 109.5 . . ?
H28A C28 H28C 109.5 . . ?
H28B C28 H28C 109.5 . . ?
C31 N31 Cu2 112.1(4) . . ?
C31 N31 H31A 109.2 . . ?
Cu2 N31 H31A 109.2 . . ?
C31 N31 H31B 109.2 . . ?
Cu2 N31 H31B 109.2 . . ?
H31A N31 H31B 107.9 . . ?
C33 N32 C32 111.0(4) . . ?
C33 N32 C34 109.5(5) . . ?
C32 N32 C34 108.2(5) . . ?
C33 N32 Cu2 107.8(4) . . ?
C32 N32 Cu2 104.0(3) . . ?
C34 N32 Cu2 116.3(3) . . ?
C35 N33 Cu2 110.5(3) . . ?
C35 N33 H33A 109.5 . . ?
Cu2 N33 H33A 109.5 . . ?
C35 N33 H33B 109.5 . . ?
Cu2 N33 H33B 109.5 . . ?
H33A N33 H33B 108.1 . . ?
C38A N34 C36A 113.7(11) . . ?
C38A N34 C38B 41.6(9) . . ?
C36A N34 C38B 73.7(8) . . ?
C38A N34 C36B 137.1(10) . . ?
C36A N34 C36B 41.1(7) . . ?
C38B N34 C36B 108.6(9) . . ?
C38A N34 C37A 111.5(13) . . ?
C36A N34 C37A 110.3(10) . . ?
C38B N34 C37A 139.9(10) . . ?
C36B N34 C37A 69.7(9) . . ?
C38A N34 C37B 68.4(11) . . ?
C36A N34 C37B 139.3(9) . . ?
C38B N34 C37B 106.0(9) . . ?
C36B N34 C37B 107.8(9) . . ?
C37A N34 C37B 44.3(8) . . ?
C38A N34 Cu2 112.8(9) . . ?
C36A N34 Cu2 102.9(5) . . ?
C38B N34 Cu2 113.0(6) . . ?
C36B N34 Cu2 107.7(5) . . ?
C37A N34 Cu2 105.0(8) . . ?
C37B N34 Cu2 113.6(7) . . ?
N31 C31 C32 110.1(5) . . ?
N31 C31 H31C 109.6 . . ?
C32 C31 H31C 109.6 . . ?
N31 C31 H31D 109.6 . . ?
C32 C31 H31D 109.6 . . ?
H31C C31 H31D 108.2 . . ?
N32 C32 C31 110.1(5) . . ?
N32 C32 H32A 109.6 . . ?
C31 C32 H32A 109.6 . . ?
N32 C32 H32B 109.6 . . ?
C31 C32 H32B 109.6 . . ?
H32A C32 H32B 108.2 . . ?
N32 C33 H33C 109.5 . . ?
N32 C33 H33D 109.5 . . ?
H33C C33 H33D 109.5 . . ?
N32 C33 H33E 109.5 . . ?
H33C C33 H33E 109.5 . . ?
H33D C33 H33E 109.5 . . ?
N32 C34 H34A 109.5 . . ?
N32 C34 H34B 109.5 . . ?
H34A C34 H34B 109.5 . . ?
N32 C34 H34C 109.5 . . ?
H34A C34 H34C 109.5 . . ?
H34B C34 H34C 109.5 . . ?
C36A C35 N33 111.6(6) . . ?
C36A C35 C36B 41.5(7) . . ?
N33 C35 C36B 109.4(7) . . ?
C36A C35 H35A 109.3 . . ?
N33 C35 H35A 109.3 . . ?
C36B C35 H35A 138.8 . . ?
C36A C35 H35B 109.3 . . ?
N33 C35 H35B 109.3 . . ?
C36B C35 H35B 71.6 . . ?
H35A C35 H35B 108.0 . . ?
C36A C35 H35C 136.0 . . ?
N33 C35 H35C 109.8 . . ?
C36B C35 H35C 109.8 . . ?
H35A C35 H35C 69.1 . . ?
H35B C35 H35C 41.3 . . ?
C36A C35 H35D 70.5 . . ?
N33 C35 H35D 109.8 . . ?
C36B C35 H35D 109.8 . . ?
H35A C35 H35D 42.2 . . ?
H35B C35 H35D 137.4 . . ?
H35C C35 H35D 108.2 . . ?
C35 C36A N34 114.5(9) . . ?
C35 C36A H35D 38.9 . . ?
N34 C36A H35D 140.2 . . ?
C35 C36A H36A 108.6 . . ?
N34 C36A H36A 108.6 . . ?
H35D C36A H36A 108.8 . . ?
C35 C36A H36B 108.6 . . ?
N34 C36A H36B 108.6 . . ?
H35D C36A H36B 71.8 . . ?
H36A C36A H36B 107.6 . . ?
N34 C37A H37A 109.5 . . ?
N34 C37A H37B 109.5 . . ?
N34 C37A H37C 109.5 . . ?
N34 C38A H38A 109.5 . . ?
N34 C38A H38B 109.5 . . ?
N34 C38A H38C 109.5 . . ?
C35 C36B N34 110.3(9) . . ?
C35 C36B H36C 109.6 . . ?
N34 C36B H36C 109.6 . . ?
C35 C36B H36D 109.6 . . ?
N34 C36B H36D 109.6 . . ?
H36C C36B H36D 108.1 . . ?
N34 C37B H37D 109.5 . . ?
N34 C37B H37E 109.5 . . ?
H37D C37B H37E 109.5 . . ?
N34 C37B H37F 109.5 . . ?
H37D C37B H37F 109.5 . . ?
H37E C37B H37F 109.5 . . ?
N34 C38B H38D 109.5 . . ?
N34 C38B H38E 109.5 . . ?
H38D C38B H38E 109.5 . . ?
N34 C38B H38F 109.5 . . ?
H38D C38B H38F 109.5 . . ?
H38E C38B H38F 109.5 . . ?
O4 Cl1 O2 112.9(5) . . ?
O4 Cl1 O3 109.8(5) . . ?
O2 Cl1 O3 113.4(4) . . ?
O4 Cl1 O1 105.2(5) . . ?
O2 Cl1 O1 109.6(5) . . ?
O3 Cl1 O1 105.4(5) . . ?
O8 Cl2 O5 113.5(15) . . ?
O8 Cl2 O6 112.5(13) . . ?
O5 Cl2 O6 105.1(9) . . ?
O8 Cl2 O7 93.2(9) . . ?
O5 Cl2 O7 114.2(10) . . ?
O6 Cl2 O7 118.4(8) . . ?

loop_
_geom_bond_atom_site_label_1
_geom_bond_atom_site_label_2
_geom_bond_distance
_geom_bond_site_symmetry_2
_geom_bond_publ_flag
Co1 C3 1.901(4) . ?
Co1 C2 1.902(4) . ?
Co1 C6 1.906(4) . ?
Co1 C1 1.908(4) . ?
Co1 C4 1.915(4) . ?
Co1 C5 1.924(4) . ?
Cu1 N11 2.003(4) 7 ?
Cu1 N11 2.003(4) . ?
Cu1 N12 2.136(4) . ?
Cu1 N12 2.136(4) 7 ?
Cu2 N31 2.022(4) . ?
Cu2 N33 2.029(4) . ?
Cu2 N34 2.079(5) . ?
Cu2 N32 2.092(5) . ?
Cu2 N2 2.291(4) . ?
Cu3 N21 2.000(4) . ?
Cu3 N23 2.019(4) . ?
Cu3 N24 2.114(4) . ?
Cu3 N22 2.137(4) . ?
Cu3 N3 2.420(4) . ?
N1 C1 1.163(5) . ?
N2 C2 1.157(5) . ?
N3 C3 1.170(5) . ?
N4 C4 1.151(6) . ?
N5 C5 1.136(5) . ?
N6 C6 1.161(6) . ?
N11 C11 1.495(7) . ?
N11 H11A 0.9000 . ?
N11 H11B 0.9000 . ?
N12 C14 1.480(7) . ?
N12 C12 1.487(8) . ?
N12 C13 1.516(7) . ?
C11 C12 1.513(9) . ?
C11 H11C 0.9700 . ?
C11 H11D 0.9700 . ?
C12 H12A 0.9700 . ?
C12 H12B 0.9700 . ?
C13 H13A 0.9600 . ?
C13 H13B 0.9600 . ?
C13 H13C 0.9600 . ?
C14 H14A 0.9600 . ?
C14 H14B 0.9600 . ?
C14 H14C 0.9600 . ?
N21 C21 1.513(8) . ?
N21 H21A 0.9000 . ?
N21 H21B 0.9000 . ?
N22 C22B 1.344(13) . ?
N22 C24A 1.40(3) . ?
N22 C24B 1.45(3) . ?
N22 C23A 1.485(15) . ?
N22 C22A 1.574(10) . ?
N22 C23B 1.616(14) . ?
N23 C25 1.501(7) . ?
N23 H23A 0.9000 . ?
N23 H23B 0.9000 . ?
N24 C26 1.468(8) . ?
N24 C28 1.484(8) . ?
N24 C27 1.495(7) . ?
C21 C22A 1.413(11) . ?
C21 C22B 1.58(2) . ?
C21 H21C 0.9700 . ?
C21 H21D 0.9700 . ?
C21 H21E 0.9700 . ?
C21 H21F 0.9700 . ?
C22A H21E 1.2783 . ?
C22A H22A 0.9700 . ?
C22A H22B 0.9700 . ?
C23A H23C 0.9600 . ?
C23A H23D 0.9600 . ?
C23A H23E 0.9600 . ?
C24A H24A 0.9600 . ?
C24A H24B 0.9600 . ?
C24A H24C 0.9600 . ?
C22B H22C 0.9700 . ?
C22B H22D 0.9700 . ?
C23B H23F 0.9600 . ?
C23B H23G 0.9600 . ?
C23B H23H 0.9600 . ?
C24B H24D 0.9600 . ?
C24B H24E 0.9600 . ?
C24B H24F 0.9600 . ?
C25 C26 1.478(8) . ?
C25 H25A 0.9700 . ?
C25 H25B 0.9700 . ?
C26 H26A 0.9700 . ?
C26 H26B 0.9700 . ?
C27 H27A 0.9600 . ?
C27 H27B 0.9600 . ?
C27 H27C 0.9600 . ?
C28 H28A 0.9600 . ?
C28 H28B 0.9600 . ?
C28 H28C 0.9600 . ?
N31 C31 1.484(9) . ?
N31 H31A 0.9000 . ?
N31 H31B 0.9000 . ?
N32 C33 1.491(7) . ?
N32 C32 1.492(7) . ?
N32 C34 1.498(8) . ?
N33 C35 1.486(7) . ?
N33 H33A 0.9000 . ?
N33 H33B 0.9000 . ?
N34 C38A 1.429(17) . ?
N34 C36A 1.466(13) . ?
N34 C38B 1.502(13) . ?
N34 C36B 1.506(13) . ?
N34 C37A 1.511(17) . ?
N34 C37B 1.515(13) . ?
C31 C32 1.503(9) . ?
C31 H31C 0.9700 . ?
C31 H31D 0.9700 . ?
C32 H32A 0.9700 . ?
C32 H32B 0.9700 . ?
C33 H33C 0.9600 . ?
C33 H33D 0.9600 . ?
C33 H33E 0.9600 . ?
C34 H34A 0.9600 . ?
C34 H34B 0.9600 . ?
C34 H34C 0.9600 . ?
C35 C36A 1.456(14) . ?
C35 C36B 1.488(13) . ?
C35 H35A 0.9700 . ?
C35 H35B 0.9700 . ?
C35 H35C 0.9700 . ?
C35 H35D 0.9700 . ?
C36A H36A 0.9700 . ?
C36A H36B 0.9700 . ?
C37A H37A 0.9600 . ?
C37A H37B 0.9600 . ?
C37A H37C 0.9600 . ?
C38A H38A 0.9600 . ?
C38A H38B 0.9600 . ?
C38A H38C 0.9600 . ?
C36B H36C 0.9700 . ?
C36B H36D 0.9700 . ?
C37B H37D 0.9600 . ?
C37B H37E 0.9600 . ?
C37B H37F 0.9600 . ?
C38B H38D 0.9600 . ?
C38B H38E 0.9600 . ?
C38B H38F 0.9600 . ?
Cl1 O4 1.370(6) . ?
Cl1 O2 1.391(6) . ?
Cl1 O3 1.418(6) . ?
Cl1 O1 1.440(7) . ?
Cl2 O8 1.180(11) . ?
Cl2 O5 1.234(10) . ?
Cl2 O6 1.283(9) . ?
Cl2 O7 1.393(8) . ?
